data_4021621
loop_
_publ_author_name
'Hua Wang'
'Xiaoming Zhao'
'Youhua Li'
'Long Lu'

_publ_section_title
;
 Asymmetric Synthesis of Four Isomers of 2-C-Trifluoromethylerythritol
;
_journal_name_full 'Journal of Organic Chemistry'
_journal_page_first 3278
_journal_page_last 3281
_journal_paper_doi 10.1021/jo052282x
_journal_volume 71
_journal_year 2006
_chemical_formula_sum 'C14 H17 F3 O5'
_chemical_formula_weight 322.28
_chemical_name_systematic
; 
 ? 
;
_space_group_IT_number 4
_symmetry_cell_setting monoclinic
_symmetry_space_group_name_Hall 'P 2yb'
_symmetry_space_group_name_H-M 'P 1 21 1'
_atom_sites_solution_hydrogens geom
_atom_sites_solution_primary direct
_atom_sites_solution_secondary difmap
_audit_creation_method SHELXL-97
_cell_angle_alpha 90.00
_cell_angle_beta 96.922(4)
_cell_angle_gamma 90.00
_cell_formula_units_Z 2
_cell_length_a 11.587(3)
_cell_length_b 5.6641(12)
_cell_length_c 11.939(2)
_cell_measurement_reflns_used 692
_cell_measurement_temperature 293(2)
_cell_measurement_theta_max 36.757
_cell_measurement_theta_min 5.224
_cell_volume 777.8(3)
_computing_cell_refinement 'Bruker SMART'
_computing_data_collection 'Bruker SMART'
_computing_data_reduction 'Bruker SHELXTL'
_computing_molecular_graphics 'Bruker SHELXTL'
_computing_publication_material 'Bruker SHELXTL'
_computing_structure_refinement 'SHELXL-97 (Sheldrick, 1997)'
_computing_structure_solution 'SHELXS-97 (Sheldrick, 1990)'
_diffrn_ambient_temperature 293(2)
_diffrn_measured_fraction_theta_full 0.930
_diffrn_measured_fraction_theta_max 0.930
_diffrn_measurement_device_type 'CCD area detector'
_diffrn_measurement_method 'phi and omega scans'
_diffrn_radiation_monochromator graphite
_diffrn_radiation_source 'fine-focus sealed tube'
_diffrn_radiation_type MoK\a
_diffrn_radiation_wavelength 0.71073
_diffrn_reflns_av_R_equivalents 0.1335
_diffrn_reflns_av_sigmaI/netI 0.1590
_diffrn_reflns_limit_h_max 14
_diffrn_reflns_limit_h_min -14
_diffrn_reflns_limit_k_max 7
_diffrn_reflns_limit_k_min -7
_diffrn_reflns_limit_l_max 13
_diffrn_reflns_limit_l_min -15
_diffrn_reflns_number 4797
_diffrn_reflns_theta_full 28.25
_diffrn_reflns_theta_max 28.25
_diffrn_reflns_theta_min 1.72
_exptl_absorpt_coefficient_mu 0.126
_exptl_absorpt_correction_T_max 1.00000
_exptl_absorpt_correction_T_min 0.51234
_exptl_absorpt_correction_type empirical
_exptl_crystal_colour colorless
_exptl_crystal_density_diffrn 1.376
_exptl_crystal_density_method 'not measured'
_exptl_crystal_F_000 336
_exptl_crystal_size_max 0.535
_exptl_crystal_size_mid 0.198
_exptl_crystal_size_min 0.104
_refine_diff_density_max 0.237
_refine_diff_density_min -0.258
_refine_diff_density_rms 0.068
_refine_ls_abs_structure_details 'Flack H D (1983), Acta Cryst. A39, 876-881'
_refine_ls_abs_structure_Flack -1(2)
_refine_ls_extinction_coef 0.053(10)
_refine_ls_extinction_expression Fc^*^=kFc[1+0.001xFc^2^\l^3^/sin(2\q)]^-1/4^
_refine_ls_extinction_method SHELXL
_refine_ls_goodness_of_fit_ref 0.772
_refine_ls_hydrogen_treatment mixed
_refine_ls_matrix_type full
_refine_ls_number_parameters 203
_refine_ls_number_reflns 3203
_refine_ls_number_restraints 1
_refine_ls_restrained_S_all 0.772
_refine_ls_R_factor_all 0.1372
_refine_ls_R_factor_gt 0.0652
_refine_ls_shift/su_max 0.005
_refine_ls_shift/su_mean 0.001
_refine_ls_structure_factor_coef Fsqd
_refine_ls_weighting_details 'calc w=1/[\s^2^(Fo^2^)+(0.0940P)^2^+0.0000P] where P=(Fo^2^+2Fc^2^)/3'
_refine_ls_weighting_scheme calc
_refine_ls_wR_factor_gt 0.1564
_refine_ls_wR_factor_ref 0.2067
_reflns_number_gt 1231
_reflns_number_total 3203
_reflns_threshold_expression >2sigma(I)
_cod_data_source_file jo052282xsi20051103_082733.cif
_cod_depositor_comments
;
The following automatic conversions were performed:
'_symmetry_cell_setting' value 'Monoclinic' changed to 'monoclinic'
according to '/home/saulius/struct/CIF-dictionaries/cif_core.dic'
dictionary named 'cif_core.dic' version 2.4.1 from 2010-06-29.

Automatic conversion script
Id: cif_fix_enum 1527 2010-12-29 10:47:43Z saulius 
;
_cod_original_sg_symbol_H-M 'P 21'
_cod_database_code 4021621

loop_
_symmetry_equiv_pos_as_xyz
'x, y, z'
'-x, y+1/2, -z'

loop_
_atom_site_label
_atom_site_type_symbol
_atom_site_fract_x
_atom_site_fract_y
_atom_site_fract_z
_atom_site_U_iso_or_equiv
_atom_site_adp_type
_atom_site_occupancy
_atom_site_symmetry_multiplicity
_atom_site_calc_flag
_atom_site_refinement_flags
O1 O 0.2815(3) 0.9346(7) 0.1769(3) 0.0712(11) Uani 1 1 d .
O2 O 0.4192(3) 1.3300(7) 0.2614(3) 0.0818(11) Uani 1 1 d .
H2 H 0.3531 1.3150 0.2785 0.123 Uiso 1 1 calc R
O3 O 0.5499(3) 0.7500(7) 0.3242(4) 0.0948(13) Uani 1 1 d .
H3 H 0.5085 0.6334 0.3281 0.142 Uiso 1 1 calc R
O4 O 0.3176(3) 1.0786(7) 0.4199(3) 0.0830(12) Uani 1 1 d .
O5 O 0.3497(4) 0.6872(8) 0.4118(3) 0.0958(13) Uani 1 1 d .
F1 F 0.6257(3) 0.9951(8) 0.1414(4) 0.1298(16) Uani 1 1 d .
F2 F 0.5689(3) 1.3469(8) 0.1237(4) 0.1217(15) Uani 1 1 d .
F3 F 0.6607(3) 1.2367(8) 0.2784(4) 0.1282(16) Uani 1 1 d .
C1 C 0.3919(4) 0.9816(12) 0.1417(4) 0.0803(17) Uani 1 1 d .
H1A H 0.3833 1.0801 0.0748 0.096 Uiso 1 1 calc R
H1B H 0.4293 0.8353 0.1242 0.096 Uiso 1 1 calc R
C2 C 0.4635(4) 1.1068(9) 0.2372(4) 0.0635(13) Uani 1 1 d .
C3 C 0.4863(4) 0.9551(10) 0.3440(5) 0.0740(14) Uani 1 1 d .
H3A H 0.5345 1.0489 0.4006 0.089 Uiso 1 1 calc R
C4 C 0.3745(5) 0.8884(12) 0.3949(4) 0.0731(14) Uani 1 1 d .
C5 C 0.5838(6) 1.1700(16) 0.1968(6) 0.097(2) Uani 1 1 d .
C6 C 0.2043(7) 1.0463(15) 0.4639(7) 0.128(3) Uani 1 1 d .
H6A H 0.1491 0.9765 0.4058 0.154 Uiso 1 1 calc R
H6B H 0.2139 0.9390 0.5277 0.154 Uiso 1 1 calc R
C7 C 0.1612(7) 1.2611(17) 0.4974(7) 0.133(3) Uani 1 1 d .
H7A H 0.2081 1.3158 0.5642 0.200 Uiso 1 1 calc R
H7B H 0.0824 1.2407 0.5131 0.200 Uiso 1 1 calc R
H7C H 0.1632 1.3749 0.4381 0.200 Uiso 1 1 calc R
C8 C 0.2196(5) 0.7671(12) 0.1030(5) 0.0840(17) Uani 1 1 d .
H8A H 0.2616 0.6187 0.1059 0.101 Uiso 1 1 calc R
H8B H 0.2121 0.8251 0.0260 0.101 Uiso 1 1 calc R
C9 C 0.1003(4) 0.7302(11) 0.1398(4) 0.0727(15) Uani 1 1 d .
C10 C 0.0145(5) 0.8878(13) 0.1142(6) 0.0969(19) Uani 1 1 d .
H10 H 0.0296 1.0215 0.0732 0.116 Uiso 1 1 calc R
C11 C -0.0937(6) 0.8595(18) 0.1461(7) 0.122(3) Uani 1 1 d .
H11 H -0.1499 0.9764 0.1316 0.146 Uiso 1 1 calc R
C12 C -0.1173(6) 0.6583(15) 0.1989(6) 0.098(2) Uani 1 1 d .
H12 H -0.1921 0.6302 0.2165 0.117 Uiso 1 1 calc R
C13 C -0.0346(8) 0.5010(15) 0.2259(6) 0.113(2) Uani 1 1 d .
H13 H -0.0510 0.3678 0.2667 0.135 Uiso 1 1 calc R
C14 C 0.0769(6) 0.5295(13) 0.1948(6) 0.099(2) Uani 1 1 d .
H14 H 0.1335 0.4141 0.2113 0.119 Uiso 1 1 calc R

loop_
_atom_site_aniso_label
_atom_site_aniso_U_11
_atom_site_aniso_U_22
_atom_site_aniso_U_33
_atom_site_aniso_U_23
_atom_site_aniso_U_13
_atom_site_aniso_U_12
O1 0.0500(18) 0.106(3) 0.057(2) -0.0119(18) 0.0064(15) -0.0071(18)
O2 0.065(2) 0.090(3) 0.094(3) 0.008(2) 0.0246(19) 0.0057(19)
O3 0.063(2) 0.077(3) 0.142(4) 0.003(3) 0.005(2) -0.0001(19)
O4 0.089(3) 0.097(3) 0.067(2) -0.002(2) 0.027(2) -0.004(2)
O5 0.114(3) 0.077(3) 0.098(3) 0.016(2) 0.024(2) -0.017(2)
F1 0.068(2) 0.152(4) 0.180(4) -0.027(3) 0.058(2) 0.000(2)
F2 0.102(3) 0.141(4) 0.132(3) 0.030(3) 0.058(2) -0.004(3)
F3 0.070(2) 0.165(4) 0.150(4) 0.001(3) 0.012(2) -0.051(3)
C1 0.050(3) 0.130(5) 0.062(3) 0.002(3) 0.011(2) -0.008(3)
C2 0.047(3) 0.066(3) 0.080(4) 0.001(3) 0.018(2) 0.000(2)
C3 0.058(3) 0.085(4) 0.075(3) -0.002(3) -0.006(2) -0.003(3)
C4 0.087(4) 0.078(4) 0.052(3) -0.003(3) 0.002(3) -0.010(4)
C5 0.064(4) 0.127(6) 0.103(5) 0.012(5) 0.029(4) 0.003(4)
C6 0.147(7) 0.125(6) 0.132(6) 0.001(5) 0.097(6) -0.019(6)
C7 0.109(6) 0.169(9) 0.131(6) 0.022(6) 0.053(5) 0.015(6)
C8 0.070(3) 0.111(5) 0.069(4) -0.017(3) 0.001(3) 0.001(3)
C9 0.059(3) 0.091(4) 0.066(3) -0.008(3) -0.004(2) -0.008(3)
C10 0.072(4) 0.104(5) 0.115(5) 0.011(4) 0.012(3) 0.005(4)
C11 0.065(4) 0.154(7) 0.146(7) 0.031(6) 0.011(4) 0.004(5)
C12 0.069(4) 0.112(5) 0.112(5) -0.003(5) 0.011(4) -0.014(4)
C13 0.118(6) 0.115(6) 0.103(5) 0.026(5) 0.008(4) -0.028(5)
C14 0.084(5) 0.100(5) 0.112(5) 0.011(4) 0.000(4) 0.017(4)

loop_
_atom_type_symbol
_atom_type_description
_atom_type_scat_dispersion_real
_atom_type_scat_dispersion_imag
_atom_type_scat_source
C C 0.0033 0.0016 'International Tables Vol C Tables 4.2.6.8 and 6.1.1.4'
H H 0.0000 0.0000 'International Tables Vol C Tables 4.2.6.8 and 6.1.1.4'
O O 0.0106 0.0060 'International Tables Vol C Tables 4.2.6.8 and 6.1.1.4'
F F 0.0171 0.0103 'International Tables Vol C Tables 4.2.6.8 and 6.1.1.4'

loop_
_geom_angle_atom_site_label_1
_geom_angle_atom_site_label_2
_geom_angle_atom_site_label_3
_geom_angle
C1 O1 C8 110.2(4)
C2 O2 H2 109.5
C3 O3 H3 109.5
C4 O4 C6 118.0(5)
O1 C1 C2 107.4(4)
O1 C1 H1A 110.2
C2 C1 H1A 110.2
O1 C1 H1B 110.2
C2 C1 H1B 110.2
H1A C1 H1B 108.5
O2 C2 C1 113.4(4)
O2 C2 C3 111.3(4)
C1 C2 C3 112.9(4)
O2 C2 C5 102.6(5)
C1 C2 C5 107.7(4)
C3 C2 C5 108.2(4)
O3 C3 C2 111.3(4)
O3 C3 C4 110.1(5)
C2 C3 C4 113.3(4)
O3 C3 H3A 107.3
C2 C3 H3A 107.3
C4 C3 H3A 107.3
O5 C4 O4 127.0(5)
O5 C4 C3 122.0(6)
O4 C4 C3 110.9(5)
F3 C5 F1 109.7(6)
F3 C5 F2 107.3(7)
F1 C5 F2 105.3(6)
F3 C5 C2 113.0(5)
F1 C5 C2 112.2(6)
F2 C5 C2 108.9(5)
C7 C6 O4 111.0(6)
C7 C6 H6A 109.4
O4 C6 H6A 109.4
C7 C6 H6B 109.4
O4 C6 H6B 109.4
H6A C6 H6B 108.0
C6 C7 H7A 109.5
C6 C7 H7B 109.5
H7A C7 H7B 109.5
C6 C7 H7C 109.5
H7A C7 H7C 109.5
H7B C7 H7C 109.5
O1 C8 C9 108.7(4)
O1 C8 H8A 110.0
C9 C8 H8A 110.0
O1 C8 H8B 109.9
C9 C8 H8B 109.9
H8A C8 H8B 108.3
C10 C9 C14 118.8(5)
C10 C9 C8 121.2(6)
C14 C9 C8 119.9(6)
C9 C10 C11 122.6(7)
C9 C10 H10 118.7
C11 C10 H10 118.7
C12 C11 C10 118.4(7)
C12 C11 H11 120.8
C10 C11 H11 120.8
C13 C12 C11 120.2(6)
C13 C12 H12 119.9
C11 C12 H12 119.9
C12 C13 C14 121.7(6)
C12 C13 H13 119.2
C14 C13 H13 119.2
C9 C14 C13 118.1(6)
C9 C14 H14 120.9
C13 C14 H14 120.9

loop_
_geom_bond_atom_site_label_1
_geom_bond_atom_site_label_2
_geom_bond_distance
O1 C1 1.418(5)
O1 C8 1.428(7)
O2 C2 1.408(6)
O2 H2 0.8200
O3 C3 1.411(6)
O3 H3 0.8200
O4 C4 1.317(7)
O4 C6 1.482(7)
O5 C4 1.199(7)
F1 C5 1.316(8)
F2 C5 1.326(8)
F3 C5 1.294(8)
C1 C2 1.504(7)
C1 H1A 0.9700
C1 H1B 0.9700
C2 C3 1.533(7)
C2 C5 1.570(8)
C3 C4 1.542(8)
C3 H3A 0.9800
C6 C7 1.392(10)
C6 H6A 0.9700
C6 H6B 0.9700
C7 H7A 0.9600
C7 H7B 0.9600
C7 H7C 0.9600
C8 C9 1.514(7)
C8 H8A 0.9700
C8 H8B 0.9700
C9 C10 1.343(8)
C9 C14 1.357(8)
C10 C11 1.363(8)
C10 H10 0.9300
C11 C12 1.347(10)
C11 H11 0.9300
C12 C13 1.320(10)
C12 H12 0.9300
C13 C14 1.396(9)
C13 H13 0.9300
C14 H14 0.9300

loop_
_geom_torsion_atom_site_label_1
_geom_torsion_atom_site_label_2
_geom_torsion_atom_site_label_3
_geom_torsion_atom_site_label_4
_geom_torsion
C8 O1 C1 C2 -165.7(5)
O1 C1 C2 O2 -64.6(6)
O1 C1 C2 C3 63.1(6)
O1 C1 C2 C5 -177.4(5)
O2 C2 C3 O3 -169.3(4)
C1 C2 C3 O3 61.8(5)
C5 C2 C3 O3 -57.3(6)
O2 C2 C3 C4 65.9(6)
C1 C2 C3 C4 -63.0(6)
C5 C2 C3 C4 177.9(5)
C6 O4 C4 O5 -6.4(8)
C6 O4 C4 C3 176.7(5)
O3 C3 C4 O5 -0.8(7)
C2 C3 C4 O5 124.6(6)
O3 C3 C4 O4 176.4(4)
C2 C3 C4 O4 -58.2(6)
O2 C2 C5 F3 72.7(7)
C1 C2 C5 F3 -167.4(6)
C3 C2 C5 F3 -45.0(8)
O2 C2 C5 F1 -162.7(6)
C1 C2 C5 F1 -42.8(7)
C3 C2 C5 F1 79.6(7)
O2 C2 C5 F2 -46.5(7)
C1 C2 C5 F2 73.4(7)
C3 C2 C5 F2 -164.2(5)
C4 O4 C6 C7 173.7(7)
C1 O1 C8 C9 -177.3(5)
O1 C8 C9 C10 78.3(6)
O1 C8 C9 C14 -105.0(6)
C14 C9 C10 C11 3.2(10)
C8 C9 C10 C11 180.0(6)
C9 C10 C11 C12 -4.3(11)
C10 C11 C12 C13 4.7(12)
C11 C12 C13 C14 -4.1(12)
C10 C9 C14 C13 -2.4(9)
C8 C9 C14 C13 -179.2(6)
C12 C13 C14 C9 2.9(10)

loop_
_cod_related_entry_id
_cod_related_entry_database
_cod_related_entry_code
1 ChemSpider 9704647
